data_7032069
loop_
_publ_author_name
'Albani, Bryan A.'
'Durr, Christopher B.'
'Pe\~na, Bruno'
'Dunbar, Kim R.'
'Turro, Claudia'

_publ_section_title
;
 Isomerization initiated by photoinduced ligand dissociation in Ru(ii)
 complexes with the ligand 2-p-tolylpyridinecarboxaldimine.
;
_journal_issue 47
_journal_name_full 'Dalton transactions (Cambridge, England : 2003)'
_journal_page_first 17828
_journal_page_last 17837
_journal_paper_doi 10.1039/c4dt02016b
_journal_volume 43
_journal_year 2014
_chemical_compound_source 'synthesis as described'
_chemical_formula_moiety 'C30 H30 N6 Ru, 2(F6 P)'
_chemical_formula_sum 'C30 H30 F12 N6 P2 Ru'
_chemical_formula_weight 865.61
_chemical_name_systematic
;
 ?
;
_space_group_IT_number 15
_symmetry_cell_setting monoclinic
_symmetry_Int_Tables_number 15
_symmetry_space_group_name_Hall '-C 2yc'
_symmetry_space_group_name_H-M 'C 1 2/c 1'
_atom_sites_solution_hydrogens geom
_audit_conform_dict_location ftp://ftp.iucr.org/pub/cif_core.dic
_audit_conform_dict_name cif_core.dic
_audit_conform_dict_version 2.4.3
_audit_creation_date 2013-09-23T11:53:34-00:00
_audit_creation_method 'WinGX routine CIF_UPDATE'
_cell_angle_alpha 90
_cell_angle_beta 110.6210(10)
_cell_angle_gamma 90
_cell_formula_units_Z 4
_cell_length_a 17.9182(4)
_cell_length_b 14.9211(3)
_cell_length_c 13.9631(2)
_cell_measurement_reflns_used 4154
_cell_measurement_temperature 150(2)
_cell_measurement_theta_max 27.48
_cell_measurement_theta_min 1.02
_cell_measurement_wavelength 0.71073
_cell_volume 3493.98(12)
_computing_cell_refinement 'HKL Scalepack (Otwinowski & Minor 1997)'
_computing_data_collection 'Collect (Bruker AXS BV, 1997-2004)'
_computing_data_reduction 'HKL Denzo and Scalepack (Otwinowski & Minor 1997)'
_computing_molecular_graphics 'Ortep-3 for Windows (Farrugia, 1997)'
_computing_publication_material 'WinGX publication routines (Farrugia, 1999)'
_computing_structure_refinement 'SHELXL-2012 (Sheldrick, 2012)'
_diffrn_ambient_temperature 150(2)
_diffrn_detector 'CCD plate'
_diffrn_detector_area_resol_mean 9
_diffrn_measured_fraction_theta_full 0.999
_diffrn_measured_fraction_theta_max 0.999
_diffrn_measurement_device '95mm CCD camera on \k-goniostat'
_diffrn_measurement_device_type KappaCCD
_diffrn_measurement_method 'CCD rotation images, thick slices'
_diffrn_orient_matrix_UB_11 0.018676
_diffrn_orient_matrix_UB_12 -0.022016
_diffrn_orient_matrix_UB_13 -0.055376
_diffrn_orient_matrix_UB_21 0.037953
_diffrn_orient_matrix_UB_22 -0.041805
_diffrn_orient_matrix_UB_23 0.049643
_diffrn_orient_matrix_UB_31 -0.04203
_diffrn_orient_matrix_UB_32 -0.047532
_diffrn_orient_matrix_UB_33 -0.018012
_diffrn_radiation_monochromator 'horizonally mounted graphite crystal'
_diffrn_radiation_probe x-ray
_diffrn_radiation_type MoK\a
_diffrn_radiation_wavelength 0.71073
_diffrn_reflns_av_R_equivalents 0.029
_diffrn_reflns_Laue_measured_fraction_full 0.999
_diffrn_reflns_Laue_measured_fraction_max 0.999
_diffrn_reflns_limit_h_max 23
_diffrn_reflns_limit_h_min -23
_diffrn_reflns_limit_k_max 19
_diffrn_reflns_limit_k_min -19
_diffrn_reflns_limit_l_max 18
_diffrn_reflns_limit_l_min -18
_diffrn_reflns_number 7787
_diffrn_reflns_point_group_measured_fraction_full 0.999
_diffrn_reflns_point_group_measured_fraction_max 0.999
_diffrn_reflns_theta_full 25.242
_diffrn_reflns_theta_max 27.466
_diffrn_reflns_theta_min 1.827
_diffrn_source 'Enraf Nonius FR590'
_exptl_absorpt_coefficient_mu 0.636
_exptl_absorpt_correction_T_max 0.927
_exptl_absorpt_correction_T_min 0.657
_exptl_absorpt_correction_type multi-scan
_exptl_absorpt_process_details 'HKL Scalepack (Otwinowski & Minor, 1997)'
_exptl_crystal_colour amber
_exptl_crystal_density_diffrn 1.646
_exptl_crystal_density_method 'not measured'
_exptl_crystal_description rod
_exptl_crystal_F_000 1736
_exptl_crystal_size_max 0.31
_exptl_crystal_size_mid 0.15
_exptl_crystal_size_min 0.12
_refine_diff_density_max 0.839
_refine_diff_density_min -0.434
_refine_diff_density_rms 0.108
_refine_ls_extinction_method none
_refine_ls_goodness_of_fit_ref 1.192
_refine_ls_hydrogen_treatment constr
_refine_ls_matrix_type full
_refine_ls_number_constraints 0
_refine_ls_number_parameters 233
_refine_ls_number_reflns 4003
_refine_ls_number_restraints 0
_refine_ls_restrained_S_all 1.192
_refine_ls_R_factor_all 0.0355
_refine_ls_R_factor_gt 0.0273
_refine_ls_shift/su_max 0.001
_refine_ls_shift/su_mean 0
_refine_ls_structure_factor_coef Fsqd
_refine_ls_weighting_details
;
 w=1/[\s^2^(Fo^2^)+(0.0450P)^2^+1.6096P]
 where P=(Fo^2^+2Fc^2^)/3
;
_refine_ls_weighting_scheme calc
_refine_ls_wR_factor_gt 0.0714
_refine_ls_wR_factor_ref 0.0848
_reflns_number_gt 3541
_reflns_number_total 4003
_reflns_threshold_expression 'I > 2\s(I)'
_cod_data_source_file c4dt02016b2.cif
_cod_data_source_block CBD053
_cod_depositor_comments 'Adding full bibliography for 7032066--7032071.cif.'
_cod_original_sg_symbol_H-M 'C 2/c'
_cod_database_code 7032069

loop_
_symmetry_equiv_pos_as_xyz
'x, y, z'
'-x, y, -z+1/2'
'x+1/2, y+1/2, z'
'-x+1/2, y+1/2, -z+1/2'
'-x, -y, -z'
'x, -y, z-1/2'
'-x+1/2, -y+1/2, -z'
'x+1/2, -y+1/2, z-1/2'

loop_
_atom_site_label
_atom_site_type_symbol
_atom_site_fract_x
_atom_site_fract_y
_atom_site_fract_z
_atom_site_U_iso_or_equiv
_atom_site_adp_type
_atom_site_occupancy
_atom_site_calc_flag
C1 C 0.55911(12) 0.51669(14) 0.87655(14) 0.0292(4) Uani 1 d
C2 C 0.62755(13) 0.56817(15) 0.89668(16) 0.0355(5) Uani 1 d
H2 H 0.6773 0.5404 0.9061 0.043 Uiso 1 calc
C3 C 0.62237(14) 0.66033(15) 0.90280(18) 0.0402(5) Uani 1 d
H3 H 0.6692 0.6954 0.9158 0.048 Uiso 1 calc
C4 C 0.55061(15) 0.70325(16) 0.89053(17) 0.0392(5) Uani 1 d
C5 C 0.48269(14) 0.64978(15) 0.86995(17) 0.0369(5) Uani 1 d
H5 H 0.4329 0.6773 0.8613 0.044 Uiso 1 calc
C6 C 0.48654(12) 0.55741(14) 0.86195(15) 0.0313(4) Uani 1 d
H6 H 0.4396 0.5222 0.8465 0.038 Uiso 1 calc
C7 C 0.54634(19) 0.80371(18) 0.8982(2) 0.0559(7) Uani 1 d
H7A H 0.491 0.8234 0.8652 0.084 Uiso 1 calc
H7B H 0.5797 0.8316 0.8639 0.084 Uiso 1 calc
H7C H 0.5656 0.8215 0.9704 0.084 Uiso 1 calc
C8 C 0.61682(12) 0.38015(15) 0.94453(15) 0.0324(4) Uani 1 d
H8 H 0.6564 0.4128 0.9962 0.039 Uiso 1 calc
C9 C 0.61504(12) 0.28333(15) 0.94643(15) 0.0327(5) Uani 1 d
C10 C 0.66426(14) 0.23173(18) 1.02664(16) 0.0441(6) Uani 1 d
H10 H 0.7079 0.2583 1.0792 0.053 Uiso 1 calc
C11 C 0.64880(17) 0.14131(18) 1.02888(18) 0.0498(6) Uani 1 d
H11 H 0.6831 0.1041 1.0811 0.06 Uiso 1 calc
C12 C 0.58282(16) 0.10586(17) 0.95415(18) 0.0463(6) Uani 1 d
H12 H 0.5692 0.0446 0.9568 0.056 Uiso 1 calc
C13 C 0.53665(14) 0.15998(14) 0.87534(18) 0.0364(5) Uani 1 d
H13 H 0.4911 0.1349 0.8244 0.044 Uiso 1 calc
C14 C 0.65282(12) 0.32334(13) 0.68817(16) 0.0298(4) Uani 1 d
C15 C 0.72327(14) 0.30882(17) 0.66081(19) 0.0396(5) Uani 1 d
H15A H 0.7704 0.3037 0.7232 0.059 Uiso 1 calc
H15B H 0.73 0.3595 0.62 0.059 Uiso 1 calc
H15C H 0.7167 0.2535 0.6209 0.059 Uiso 1 calc
N1 N 0.56293(9) 0.42091(11) 0.87039(12) 0.0272(3) Uani 1 d
N2 N 0.55370(10) 0.24650(12) 0.86809(12) 0.0287(4) Uani 1 d
N3 N 0.59778(10) 0.33210(11) 0.70979(12) 0.0278(4) Uani 1 d
Ru1 Ru 0.5 0.33565(2) 0.75 0.02468(9) Uani 1 d
P1 P 0.29180(3) 1.05952(4) 0.74847(4) 0.03306(14) Uani 1 d
F1 F 0.26659(9) 1.02420(10) 0.63303(10) 0.0522(4) Uani 1 d
F2 F 0.24330(9) 0.97932(9) 0.77503(10) 0.0497(4) Uani 1 d
F3 F 0.31608(9) 1.09425(10) 0.86326(10) 0.0549(4) Uani 1 d
F4 F 0.33810(10) 1.14092(11) 0.72128(13) 0.0613(4) Uani 1 d
F5 F 0.21313(8) 1.11984(10) 0.71710(11) 0.0529(4) Uani 1 d
F6 F 0.36928(9) 0.99907(12) 0.77983(13) 0.0656(5) Uani 1 d

loop_
_atom_site_aniso_label
_atom_site_aniso_U_11
_atom_site_aniso_U_22
_atom_site_aniso_U_33
_atom_site_aniso_U_23
_atom_site_aniso_U_13
_atom_site_aniso_U_12
C1 0.0331(10) 0.0325(11) 0.0222(9) -0.0055(8) 0.0098(8) -0.0022(8)
C2 0.0313(11) 0.0424(13) 0.0346(11) -0.0059(9) 0.0140(9) -0.0050(9)
C3 0.0427(13) 0.0429(14) 0.0383(12) -0.0084(9) 0.0182(10) -0.0143(10)
C4 0.0521(14) 0.0357(12) 0.0337(11) -0.0070(9) 0.0200(10) -0.0064(10)
C5 0.0410(12) 0.0381(13) 0.0362(11) -0.0048(9) 0.0192(10) 0.0030(9)
C6 0.0322(10) 0.0338(11) 0.0304(10) -0.0036(8) 0.0138(8) -0.0027(8)
C7 0.0705(19) 0.0364(14) 0.0658(17) -0.0101(13) 0.0301(15) -0.0074(13)
C8 0.0292(10) 0.0403(12) 0.0249(9) -0.0054(8) 0.0061(8) -0.0004(9)
C9 0.0323(10) 0.0398(12) 0.0245(9) -0.0009(8) 0.0083(8) 0.0067(9)
C10 0.0456(13) 0.0558(16) 0.0264(10) 0.0016(10) 0.0071(9) 0.0160(11)
C11 0.0624(17) 0.0512(15) 0.0355(12) 0.0136(11) 0.0167(12) 0.0241(13)
C12 0.0636(16) 0.0380(13) 0.0431(13) 0.0096(10) 0.0259(12) 0.0107(12)
C13 0.0434(12) 0.0331(12) 0.0364(11) 0.0046(9) 0.0188(10) 0.0034(9)
C14 0.0323(11) 0.0262(11) 0.0312(10) -0.0013(8) 0.0114(9) -0.0010(8)
C15 0.0378(12) 0.0385(12) 0.0500(13) 0.0000(10) 0.0251(10) 0.0035(10)
N1 0.0265(8) 0.0302(9) 0.0248(8) -0.0023(6) 0.0092(6) 0.0003(7)
N2 0.0303(8) 0.0316(9) 0.0257(8) 0.0016(7) 0.0117(7) 0.0046(7)
N3 0.0286(9) 0.0275(9) 0.0264(8) -0.0022(6) 0.0087(7) -0.0011(7)
Ru1 0.02386(13) 0.02708(13) 0.02238(12) 0 0.00727(9) 0
P1 0.0303(3) 0.0313(3) 0.0333(3) 0.0034(2) 0.0059(2) -0.0037(2)
F1 0.0676(10) 0.0506(9) 0.0345(7) 0.0004(6) 0.0131(7) -0.0064(7)
F2 0.0616(9) 0.0387(8) 0.0502(8) 0.0057(6) 0.0213(7) -0.0128(7)
F3 0.0636(10) 0.0544(9) 0.0368(7) -0.0070(6) 0.0051(7) -0.0061(7)
F4 0.0661(10) 0.0498(9) 0.0803(11) -0.0049(8) 0.0410(9) -0.0243(8)
F5 0.0411(8) 0.0523(9) 0.0611(9) 0.0151(7) 0.0128(7) 0.0130(7)
F6 0.0458(9) 0.0704(11) 0.0720(11) 0.0027(8) 0.0101(8) 0.0207(8)

loop_
_atom_type_symbol
_atom_type_description
_atom_type_scat_dispersion_real
_atom_type_scat_dispersion_imag
_atom_type_scat_source
C C 0.0033 0.0016 'International Tables Vol C Tables 4.2.6.8 and 6.1.1.4'
H H 0 0 'International Tables Vol C Tables 4.2.6.8 and 6.1.1.4'
F F 0.0171 0.0103 'International Tables Vol C Tables 4.2.6.8 and 6.1.1.4'
N N 0.0061 0.0033 'International Tables Vol C Tables 4.2.6.8 and 6.1.1.4'
P P 0.1023 0.0942 'International Tables Vol C Tables 4.2.6.8 and 6.1.1.4'
Ru Ru -1.2594 0.8363 'International Tables Vol C Tables 4.2.6.8 and 6.1.1.4'

loop_
_geom_angle_atom_site_label_1
_geom_angle_atom_site_label_2
_geom_angle_atom_site_label_3
_geom_angle
_geom_angle_site_symmetry_1
_geom_angle_site_symmetry_3
C6 C1 C2 120.3(2) . .
C6 C1 N1 119.39(18) . .
C2 C1 N1 120.36(19) . .
C3 C2 C1 119.2(2) . .
C3 C2 H2 120.4 . .
C1 C2 H2 120.4 . .
C2 C3 C4 121.9(2) . .
C2 C3 H3 119 . .
C4 C3 H3 119 . .
C3 C4 C5 117.5(2) . .
C3 C4 C7 121.1(2) . .
C5 C4 C7 121.3(2) . .
C6 C5 C4 121.3(2) . .
C6 C5 H5 119.3 . .
C4 C5 H5 119.3 . .
C1 C6 C5 119.7(2) . .
C1 C6 H6 120.2 . .
C5 C6 H6 120.2 . .
C4 C7 H7A 109.5 . .
C4 C7 H7B 109.5 . .
H7A C7 H7B 109.5 . .
C4 C7 H7C 109.5 . .
H7A C7 H7C 109.5 . .
H7B C7 H7C 109.5 . .
N1 C8 C9 118.03(18) . .
N1 C8 H8 121 . .
C9 C8 H8 121 . .
N2 C9 C10 121.8(2) . .
N2 C9 C8 113.88(17) . .
C10 C9 C8 123.8(2) . .
C11 C10 C9 119.0(2) . .
C11 C10 H10 120.5 . .
C9 C10 H10 120.5 . .
C12 C11 C10 118.9(2) . .
C12 C11 H11 120.5 . .
C10 C11 H11 120.5 . .
C11 C12 C13 119.5(2) . .
C11 C12 H12 120.2 . .
C13 C12 H12 120.2 . .
N2 C13 C12 122.4(2) . .
N2 C13 H13 118.8 . .
C12 C13 H13 118.8 . .
N3 C14 C15 178.0(2) . .
C14 C15 H15A 109.5 . .
C14 C15 H15B 109.5 . .
H15A C15 H15B 109.5 . .
C14 C15 H15C 109.5 . .
H15A C15 H15C 109.5 . .
H15B C15 H15C 109.5 . .
C8 N1 C1 117.31(17) . .
C8 N1 Ru1 113.36(14) . .
C1 N1 Ru1 129.05(13) . .
C13 N2 C9 117.96(18) . .
C13 N2 Ru1 128.66(15) . .
C9 N2 Ru1 113.37(14) . .
C14 N3 Ru1 174.87(16) . .
N3 Ru1 N3 177.00(9) . 2_656
N3 Ru1 N2 89.95(6) . .
N3 Ru1 N2 88.12(6) 2_656 .
N3 Ru1 N2 88.12(6) . 2_656
N3 Ru1 N2 89.96(6) 2_656 2_656
N2 Ru1 N2 100.16(9) . 2_656
N3 Ru1 N1 93.86(6) . 2_656
N3 Ru1 N1 87.97(6) 2_656 2_656
N2 Ru1 N1 175.43(6) . 2_656
N2 Ru1 N1 77.49(7) 2_656 2_656
N3 Ru1 N1 87.97(6) . .
N3 Ru1 N1 93.86(6) 2_656 .
N2 Ru1 N1 77.49(7) . .
N2 Ru1 N1 175.43(6) 2_656 .
N1 Ru1 N1 105.13(9) 2_656 .
F6 P1 F4 91.19(10) . .
F6 P1 F3 90.28(9) . .
F4 P1 F3 90.64(9) . .
F6 P1 F2 90.27(9) . .
F4 P1 F2 178.54(10) . .
F3 P1 F2 89.32(8) . .
F6 P1 F5 179.47(10) . .
F4 P1 F5 89.34(9) . .
F3 P1 F5 89.69(9) . .
F2 P1 F5 89.20(8) . .
F6 P1 F1 90.00(9) . .
F4 P1 F1 89.83(9) . .
F3 P1 F1 179.45(9) . .
F2 P1 F1 90.20(8) . .
F5 P1 F1 90.03(8) . .

loop_
_geom_bond_atom_site_label_1
_geom_bond_atom_site_label_2
_geom_bond_distance
_geom_bond_site_symmetry_2
C1 C6 1.384(3) .
C1 C2 1.389(3) .
C1 N1 1.435(3) .
C2 C3 1.383(3) .
C2 H2 0.95 .
C3 C4 1.392(3) .
C3 H3 0.95 .
C4 C5 1.398(3) .
C4 C7 1.507(3) .
C5 C6 1.386(3) .
C5 H5 0.95 .
C6 H6 0.95 .
C7 H7A 0.98 .
C7 H7B 0.98 .
C7 H7C 0.98 .
C8 N1 1.292(3) .
C8 C9 1.445(3) .
C8 H8 0.95 .
C9 N2 1.364(3) .
C9 C10 1.389(3) .
C10 C11 1.380(4) .
C10 H10 0.95 .
C11 C12 1.378(4) .
C11 H11 0.95 .
C12 C13 1.381(3) .
C12 H12 0.95 .
C13 N2 1.339(3) .
C13 H13 0.95 .
C14 N3 1.136(3) .
C14 C15 1.458(3) .
C15 H15A 0.98 .
C15 H15B 0.98 .
C15 H15C 0.98 .
N1 Ru1 2.0930(16) .
N2 Ru1 2.0728(16) .
N3 Ru1 2.0200(17) .
Ru1 N3 2.0200(17) 2_656
Ru1 N2 2.0728(16) 2_656
Ru1 N1 2.0930(16) 2_656
P1 F6 1.5826(16) .
P1 F4 1.5904(15) .
P1 F3 1.5924(14) .
P1 F2 1.5975(14) .
P1 F5 1.5981(15) .
P1 F1 1.6022(14) .
